data_7033549
loop_
_publ_author_name
'Borau-Garcia, J'
'Gutsulyak, D. V.'
'Burford, R. J.'
'Piers, W. E.'

_publ_section_title
;
 Selective hydration of nitriles to amides catalysed by PCP pincer
 supported nickel(ii) complexes.
;
_journal_issue 27
_journal_name_full 'Dalton transactions (Cambridge, England : 2003)'
_journal_page_first 12082
_journal_page_last 12085
_journal_paper_doi 10.1039/c4dt03902e
_journal_volume 44
_journal_year 2015
_chemical_formula_moiety 'C37 H53 Br Ni P2'
_chemical_formula_sum 'C37 H53 Br Ni P2'
_chemical_formula_weight 698.35
_chemical_name_systematic
;
 ?
;
_space_group_IT_number 2
_symmetry_cell_setting triclinic
_symmetry_space_group_name_Hall '-P 1'
_symmetry_space_group_name_H-M 'P -1'
_atom_sites_solution_hydrogens geom
_atom_sites_solution_primary direct
_atom_sites_solution_secondary difmap
_audit_creation_method SHELXL-97
_audit_update_record
;
2014-12-15 deposited with the CCDC.
2015-01-06 downloaded from the CCDC.
;
_cell_angle_alpha 82.3510(10)
_cell_angle_beta 85.353(4)
_cell_angle_gamma 68.282(3)
_cell_formula_units_Z 2
_cell_length_a 9.2153(4)
_cell_length_b 9.6712(4)
_cell_length_c 20.4152(7)
_cell_measurement_reflns_used 11438
_cell_measurement_temperature 173(2)
_cell_measurement_theta_max 26.00
_cell_measurement_theta_min 2.87
_cell_volume 1674.27(12)
_computing_structure_refinement 'SHELXL-97 (Sheldrick, 1997)'
_diffrn_ambient_temperature 173(2)
_diffrn_measured_fraction_theta_full 0.977
_diffrn_measured_fraction_theta_max 0.977
_diffrn_measurement_device_type 'Nonius KappaCCD'
_diffrn_measurement_method ' \w and \f '
_diffrn_radiation_monochromator graphite
_diffrn_radiation_source 'fine-focus sealed tube'
_diffrn_radiation_type MoK\a
_diffrn_radiation_wavelength 0.71073
_diffrn_reflns_av_R_equivalents 0.0514
_diffrn_reflns_av_sigmaI/netI 0.0625
_diffrn_reflns_limit_h_max 11
_diffrn_reflns_limit_h_min -11
_diffrn_reflns_limit_k_max 11
_diffrn_reflns_limit_k_min -11
_diffrn_reflns_limit_l_max 25
_diffrn_reflns_limit_l_min -25
_diffrn_reflns_number 11438
_diffrn_reflns_theta_full 26.00
_diffrn_reflns_theta_max 26.00
_diffrn_reflns_theta_min 2.87
_exptl_absorpt_coefficient_mu 1.893
_exptl_absorpt_correction_T_max 0.9631
_exptl_absorpt_correction_T_min 0.8949
_exptl_absorpt_correction_type multi-scan
_exptl_absorpt_process_details 'SORTAV: (Blessing, 1997)'
_exptl_crystal_colour Orange
_exptl_crystal_density_diffrn 1.385
_exptl_crystal_density_method 'not measured'
_exptl_crystal_description Plates
_exptl_crystal_F_000 736
_exptl_crystal_size_max 0.06
_exptl_crystal_size_mid 0.04
_exptl_crystal_size_min 0.02
_refine_diff_density_max 0.499
_refine_diff_density_min -0.479
_refine_diff_density_rms 0.096
_refine_ls_extinction_method none
_refine_ls_goodness_of_fit_ref 1.166
_refine_ls_hydrogen_treatment constr
_refine_ls_matrix_type full
_refine_ls_number_parameters 370
_refine_ls_number_reflns 6428
_refine_ls_number_restraints 0
_refine_ls_restrained_S_all 1.166
_refine_ls_R_factor_all 0.0824
_refine_ls_R_factor_gt 0.0598
_refine_ls_shift/su_max 0.000
_refine_ls_shift/su_mean 0.000
_refine_ls_structure_factor_coef Fsqd
_refine_ls_weighting_details 'calc w=1/[\s^2^(Fo^2^)+(0.0000P)^2^+6.0984P] where P=(Fo^2^+2Fc^2^)/3'
_refine_ls_weighting_scheme calc
_refine_ls_wR_factor_gt 0.1103
_refine_ls_wR_factor_ref 0.1225
_reflns_number_gt 5117
_reflns_number_total 6428
_reflns_threshold_expression >2sigma(I)
_cod_data_source_file c4dt03902e2.cif
_cod_data_source_block shelxl
_cod_depositor_comments
;
The following automatic conversions were performed:

'_symmetry_cell_setting' value 'Triclinic' changed to 'triclinic'
according to
/usr/data/users/saulius/crontab/automatic-downloads/rss-feeds/RSC/lib/dictionaries/cif_core.dic
dictionary named 'cif_core.dic' version 2.4.2 from
2011-04-26.

'_exptl_absorpt_correction_type' value 'Multi-scan'
changed to 'multi-scan' according to
/usr/data/users/saulius/crontab/automatic-downloads/rss-feeds/RSC/lib/dictionaries/cif_core.dic
dictionary named 'cif_core.dic' version 2.4.2 from 2011-04-26.

Automatic conversion script
Id: cif_fix_values 2935 2014-11-11 08:27:57Z andrius 

 Adding full bibliography for 7033549--7033554.cif.
;
_cod_original_cell_volume 1674.28(12)
_cod_database_code 7033549

loop_
_symmetry_equiv_pos_as_xyz
'x, y, z'
'-x, -y, -z'

loop_
_atom_site_label
_atom_site_type_symbol
_atom_site_fract_x
_atom_site_fract_y
_atom_site_fract_z
_atom_site_U_iso_or_equiv
_atom_site_adp_type
_atom_site_occupancy
_atom_site_symmetry_multiplicity
_atom_site_calc_flag
_atom_site_refinement_flags
C1 C 0.5243(5) 0.6549(5) 0.2835(2) 0.0232(10) Uani 1 1 d .
H1 H 0.4983 0.5798 0.3160 0.028 Uiso 1 1 calc R
C2 C 0.6378(5) 0.6957(5) 0.3193(2) 0.0222(10) Uani 1 1 d .
C3 C 0.5774(5) 0.7778(5) 0.3732(2) 0.0235(10) Uani 1 1 d .
C4 C 0.6745(6) 0.8094(5) 0.4126(3) 0.0293(11) Uani 1 1 d .
H4 H 0.6328 0.8581 0.4511 0.035 Uiso 1 1 calc R
C5 C 0.8307(6) 0.7701(6) 0.3959(3) 0.0371(13) Uani 1 1 d .
H5 H 0.8976 0.7920 0.4226 0.045 Uiso 1 1 calc R
C6 C 0.8896(6) 0.6991(6) 0.3404(3) 0.0341(12) Uani 1 1 d .
H6 H 0.9964 0.6771 0.3274 0.041 Uiso 1 1 calc R
C7 C 0.7953(6) 0.6587(5) 0.3030(3) 0.0289(11) Uani 1 1 d .
H7 H 0.8392 0.6054 0.2659 0.035 Uiso 1 1 calc R
C8 C 0.5914(5) 0.5713(5) 0.2237(2) 0.0241(10) Uani 1 1 d .
C9 C 0.5241(6) 0.6304(5) 0.1627(2) 0.0255(10) Uani 1 1 d .
C10 C 0.5872(6) 0.5604(6) 0.1063(2) 0.0325(12) Uani 1 1 d .
H10 H 0.5433 0.6035 0.0645 0.039 Uiso 1 1 calc R
C11 C 0.7140(6) 0.4282(6) 0.1117(3) 0.0335(12) Uani 1 1 d .
H11 H 0.7587 0.3808 0.0731 0.040 Uiso 1 1 calc R
C12 C 0.7769(6) 0.3639(6) 0.1719(3) 0.0336(12) Uani 1 1 d .
H12 H 0.8622 0.2708 0.1752 0.040 Uiso 1 1 calc R
C13 C 0.7163(6) 0.4342(5) 0.2277(2) 0.0283(11) Uani 1 1 d .
H13 H 0.7600 0.3889 0.2693 0.034 Uiso 1 1 calc R
C14 C 0.3519(5) 1.0696(5) 0.3732(2) 0.0239(10) Uani 1 1 d .
H14 H 0.4189 1.0684 0.4096 0.029 Uiso 1 1 calc R
C15 C 0.4209(6) 1.1226(5) 0.3086(2) 0.0293(11) Uani 1 1 d .
H15A H 0.3614 1.1185 0.2711 0.035 Uiso 1 1 calc R
H15B H 0.5305 1.0543 0.3024 0.035 Uiso 1 1 calc R
C16 C 0.4165(6) 1.2822(6) 0.3080(3) 0.0363(13) Uani 1 1 d .
H16A H 0.4887 1.2836 0.3411 0.044 Uiso 1 1 calc R
H16B H 0.4526 1.3159 0.2640 0.044 Uiso 1 1 calc R
C17 C 0.2536(6) 1.3888(5) 0.3236(3) 0.0333(12) Uani 1 1 d .
H17A H 0.2558 1.4897 0.3257 0.040 Uiso 1 1 calc R
H17B H 0.1838 1.3963 0.2879 0.040 Uiso 1 1 calc R
C18 C 0.1902(6) 1.3365(5) 0.3885(3) 0.0324(12) Uani 1 1 d .
H18A H 0.0828 1.4071 0.3971 0.039 Uiso 1 1 calc R
H18B H 0.2560 1.3352 0.4247 0.039 Uiso 1 1 calc R
C19 C 0.1879(6) 1.1794(5) 0.3873(3) 0.0289(11) Uani 1 1 d .
H19A H 0.1474 1.1462 0.4305 0.035 Uiso 1 1 calc R
H19B H 0.1174 1.1816 0.3527 0.035 Uiso 1 1 calc R
C20 C 0.2700(5) 0.8237(5) 0.4471(2) 0.0233(10) Uani 1 1 d .
H20 H 0.1559 0.8840 0.4432 0.028 Uiso 1 1 calc R
C21 C 0.3198(6) 0.8596(6) 0.5101(2) 0.0328(12) Uani 1 1 d .
H21A H 0.4320 0.8002 0.5167 0.039 Uiso 1 1 calc R
H21B H 0.3055 0.9670 0.5058 0.039 Uiso 1 1 calc R
C22 C 0.2243(6) 0.8246(6) 0.5699(2) 0.0343(12) Uani 1 1 d .
H22A H 0.2611 0.8452 0.6105 0.041 Uiso 1 1 calc R
H22B H 0.1129 0.8895 0.5651 0.041 Uiso 1 1 calc R
C23 C 0.2411(6) 0.6617(6) 0.5757(2) 0.0358(13) Uani 1 1 d .
H23A H 0.3505 0.5979 0.5859 0.043 Uiso 1 1 calc R
H23B H 0.1733 0.6421 0.6131 0.043 Uiso 1 1 calc R
C24 C 0.1980(7) 0.6188(6) 0.5136(3) 0.0362(13) Uani 1 1 d .
H24A H 0.0844 0.6705 0.5073 0.043 Uiso 1 1 calc R
H24B H 0.2211 0.5096 0.5187 0.043 Uiso 1 1 calc R
C25 C 0.2874(6) 0.6598(5) 0.4525(2) 0.0306(11) Uani 1 1 d .
H25A H 0.3994 0.5956 0.4552 0.037 Uiso 1 1 calc R
H25B H 0.2471 0.6409 0.4124 0.037 Uiso 1 1 calc R
C26 C 0.4040(6) 0.9442(5) 0.1173(2) 0.0278(11) Uani 1 1 d .
H26 H 0.4258 0.9145 0.0714 0.033 Uiso 1 1 calc R
C27 C 0.2695(6) 1.0962(6) 0.1146(3) 0.0349(12) Uani 1 1 d .
H27A H 0.2419 1.1263 0.1598 0.042 Uiso 1 1 calc R
H27B H 0.1764 1.0882 0.0968 0.042 Uiso 1 1 calc R
C28 C 0.3168(7) 1.2152(7) 0.0705(3) 0.0476(15) Uani 1 1 d .
H28A H 0.3360 1.1891 0.0245 0.057 Uiso 1 1 calc R
H28B H 0.2305 1.3137 0.0706 0.057 Uiso 1 1 calc R
C29 C 0.4631(8) 1.2248(7) 0.0952(3) 0.0488(16) Uani 1 1 d .
H29A H 0.4936 1.2999 0.0655 0.059 Uiso 1 1 calc R
H29B H 0.4412 1.2584 0.1399 0.059 Uiso 1 1 calc R
C30 C 0.5951(7) 1.0765(6) 0.0978(3) 0.0438(14) Uani 1 1 d .
H30A H 0.6875 1.0854 0.1158 0.053 Uiso 1 1 calc R
H30B H 0.6235 1.0476 0.0525 0.053 Uiso 1 1 calc R
C31 C 0.5524(6) 0.9555(6) 0.1406(3) 0.0326(12) Uani 1 1 d .
H31A H 0.5360 0.9783 0.1871 0.039 Uiso 1 1 calc R
H31B H 0.6396 0.8580 0.1388 0.039 Uiso 1 1 calc R
C32 C 0.1879(5) 0.7817(5) 0.1307(2) 0.0240(10) Uani 1 1 d .
H32 H 0.0929 0.8668 0.1437 0.029 Uiso 1 1 calc R
C33 C 0.1622(6) 0.6395(6) 0.1607(3) 0.0331(12) Uani 1 1 d .
H33A H 0.2514 0.5510 0.1479 0.040 Uiso 1 1 calc R
H33B H 0.1570 0.6349 0.2095 0.040 Uiso 1 1 calc R
C34 C 0.0121(7) 0.6357(7) 0.1371(3) 0.0432(14) Uani 1 1 d .
H34A H -0.0779 0.7166 0.1550 0.052 Uiso 1 1 calc R
H34B H 0.0022 0.5389 0.1544 0.052 Uiso 1 1 calc R
C35 C 0.0076(7) 0.6553(7) 0.0621(3) 0.0400(13) Uani 1 1 d .
H35A H 0.0876 0.5666 0.0445 0.048 Uiso 1 1 calc R
H35B H -0.0960 0.6618 0.0489 0.048 Uiso 1 1 calc R
C36 C 0.0372(6) 0.7941(6) 0.0323(3) 0.0325(12) Uani 1 1 d .
H36A H -0.0497 0.8839 0.0455 0.039 Uiso 1 1 calc R
H36B H 0.0406 0.7993 -0.0165 0.039 Uiso 1 1 calc R
C37 C 0.1915(6) 0.7936(6) 0.0552(2) 0.0293(11) Uani 1 1 d .
H37A H 0.2796 0.7078 0.0396 0.035 Uiso 1 1 calc R
H37B H 0.2072 0.8870 0.0363 0.035 Uiso 1 1 calc R
Br1 Br 0.06131(6) 0.98971(6) 0.27005(3) 0.03460(15) Uani 1 1 d .
Ni1 Ni 0.32356(7) 0.82563(7) 0.27342(3) 0.02185(15) Uani 1 1 d .
P1 P 0.36698(14) 0.87397(14) 0.37028(6) 0.0226(3) Uani 1 1 d .
P2 P 0.35312(14) 0.79828(14) 0.16979(6) 0.0232(3) Uani 1 1 d .

loop_
_atom_site_aniso_label
_atom_site_aniso_U_11
_atom_site_aniso_U_22
_atom_site_aniso_U_33
_atom_site_aniso_U_23
_atom_site_aniso_U_13
_atom_site_aniso_U_12
C1 0.028(2) 0.021(2) 0.021(2) 0.0013(19) -0.0024(19) -0.010(2)
C2 0.026(2) 0.022(2) 0.020(2) 0.0014(19) -0.0049(19) -0.011(2)
C3 0.025(2) 0.021(2) 0.025(2) 0.0011(19) -0.0034(19) -0.009(2)
C4 0.028(3) 0.027(3) 0.032(3) -0.007(2) -0.005(2) -0.007(2)
C5 0.034(3) 0.031(3) 0.050(3) -0.004(3) -0.015(3) -0.013(2)
C6 0.025(3) 0.031(3) 0.046(3) -0.004(2) -0.005(2) -0.009(2)
C7 0.030(3) 0.021(2) 0.033(3) -0.003(2) 0.004(2) -0.007(2)
C8 0.026(3) 0.024(2) 0.025(2) -0.002(2) 0.0018(19) -0.013(2)
C9 0.028(3) 0.023(2) 0.026(3) 0.002(2) 0.000(2) -0.011(2)
C10 0.032(3) 0.042(3) 0.022(3) -0.006(2) -0.002(2) -0.011(2)
C11 0.031(3) 0.039(3) 0.033(3) -0.014(2) 0.005(2) -0.013(2)
C12 0.028(3) 0.029(3) 0.043(3) -0.009(2) -0.003(2) -0.006(2)
C13 0.029(3) 0.029(3) 0.022(2) -0.001(2) -0.002(2) -0.005(2)
C14 0.025(2) 0.024(2) 0.026(3) -0.007(2) 0.0007(19) -0.012(2)
C15 0.032(3) 0.023(2) 0.035(3) -0.007(2) 0.003(2) -0.012(2)
C16 0.040(3) 0.032(3) 0.039(3) 0.003(2) 0.002(2) -0.019(3)
C17 0.039(3) 0.023(3) 0.039(3) -0.002(2) -0.004(2) -0.013(2)
C18 0.037(3) 0.027(3) 0.034(3) -0.006(2) 0.001(2) -0.013(2)
C19 0.025(3) 0.028(3) 0.035(3) -0.008(2) 0.003(2) -0.009(2)
C20 0.023(2) 0.025(2) 0.020(2) -0.0040(19) 0.0025(18) -0.008(2)
C21 0.044(3) 0.036(3) 0.023(3) -0.003(2) -0.003(2) -0.020(3)
C22 0.039(3) 0.042(3) 0.023(3) -0.006(2) -0.002(2) -0.016(3)
C23 0.035(3) 0.039(3) 0.027(3) 0.001(2) 0.000(2) -0.008(2)
C24 0.046(3) 0.034(3) 0.034(3) -0.005(2) -0.001(2) -0.020(3)
C25 0.040(3) 0.029(3) 0.025(3) -0.008(2) 0.003(2) -0.014(2)
C26 0.035(3) 0.030(3) 0.021(2) 0.003(2) -0.003(2) -0.017(2)
C27 0.039(3) 0.029(3) 0.038(3) 0.004(2) -0.009(2) -0.013(2)
C28 0.056(4) 0.038(3) 0.047(4) 0.009(3) -0.012(3) -0.017(3)
C29 0.068(4) 0.040(3) 0.050(4) 0.003(3) -0.008(3) -0.035(3)
C30 0.050(4) 0.047(3) 0.047(3) -0.003(3) 0.002(3) -0.033(3)
C31 0.033(3) 0.034(3) 0.032(3) -0.001(2) -0.001(2) -0.015(2)
C32 0.026(2) 0.028(3) 0.020(2) 0.000(2) -0.0052(19) -0.012(2)
C33 0.040(3) 0.036(3) 0.027(3) 0.004(2) -0.009(2) -0.019(2)
C34 0.042(3) 0.057(4) 0.041(3) 0.002(3) -0.005(3) -0.032(3)
C35 0.040(3) 0.047(3) 0.042(3) -0.010(3) -0.009(3) -0.022(3)
C36 0.030(3) 0.038(3) 0.028(3) -0.001(2) -0.007(2) -0.010(2)
C37 0.031(3) 0.035(3) 0.023(3) 0.001(2) -0.006(2) -0.014(2)
Br1 0.0245(3) 0.0395(3) 0.0362(3) -0.0092(2) -0.0029(2) -0.0054(2)
Ni1 0.0221(3) 0.0231(3) 0.0204(3) -0.0026(2) -0.0014(2) -0.0082(3)
P1 0.0229(6) 0.0234(6) 0.0218(6) -0.0037(5) -0.0009(5) -0.0082(5)
P2 0.0245(6) 0.0248(6) 0.0202(6) -0.0022(5) -0.0030(5) -0.0084(5)

loop_
_atom_type_symbol
_atom_type_description
_atom_type_scat_dispersion_real
_atom_type_scat_dispersion_imag
_atom_type_scat_source
C C 0.0033 0.0016 'International Tables Vol C Tables 4.2.6.8 and 6.1.1.4'
H H 0.0000 0.0000 'International Tables Vol C Tables 4.2.6.8 and 6.1.1.4'
Br Br -0.2901 2.4595 'International Tables Vol C Tables 4.2.6.8 and 6.1.1.4'
Ni Ni 0.3393 1.1124 'International Tables Vol C Tables 4.2.6.8 and 6.1.1.4'
P P 0.1023 0.0942 'International Tables Vol C Tables 4.2.6.8 and 6.1.1.4'

loop_
_geom_angle_atom_site_label_1
_geom_angle_atom_site_label_2
_geom_angle_atom_site_label_3
_geom_angle
C2 C1 C8 115.7(4)
C2 C1 Ni1 110.4(3)
C8 C1 Ni1 117.2(3)
C2 C1 H1 103.8
C8 C1 H1 103.8
Ni1 C1 H1 103.8
C7 C2 C3 117.7(4)
C7 C2 C1 125.4(4)
C3 C2 C1 116.9(4)
C4 C3 C2 121.1(4)
C4 C3 P1 124.9(4)
C2 C3 P1 112.0(3)
C5 C4 C3 119.9(5)
C5 C4 H4 120.0
C3 C4 H4 120.0
C6 C5 C4 119.5(5)
C6 C5 H5 120.3
C4 C5 H5 120.3
C5 C6 C7 120.9(5)
C5 C6 H6 119.5
C7 C6 H6 119.5
C2 C7 C6 120.5(5)
C2 C7 H7 119.8
C6 C7 H7 119.8
C9 C8 C13 118.2(4)
C9 C8 C1 119.3(4)
C13 C8 C1 122.4(4)
C10 C9 C8 120.8(4)
C10 C9 P2 128.0(4)
C8 C9 P2 111.2(4)
C11 C10 C9 119.3(5)
C11 C10 H10 120.4
C9 C10 H10 120.4
C12 C11 C10 120.9(5)
C12 C11 H11 119.6
C10 C11 H11 119.6
C11 C12 C13 120.0(5)
C11 C12 H12 120.0
C13 C12 H12 120.0
C12 C13 C8 120.7(4)
C12 C13 H13 119.7
C8 C13 H13 119.7
C19 C14 C15 110.8(4)
C19 C14 P1 115.0(3)
C15 C14 P1 108.8(3)
C19 C14 H14 107.3
C15 C14 H14 107.3
P1 C14 H14 107.3
C14 C15 C16 111.9(4)
C14 C15 H15A 109.2
C16 C15 H15A 109.2
C14 C15 H15B 109.2
C16 C15 H15B 109.2
H15A C15 H15B 107.9
C17 C16 C15 111.4(4)
C17 C16 H16A 109.4
C15 C16 H16A 109.4
C17 C16 H16B 109.4
C15 C16 H16B 109.4
H16A C16 H16B 108.0
C18 C17 C16 111.1(4)
C18 C17 H17A 109.4
C16 C17 H17A 109.4
C18 C17 H17B 109.4
C16 C17 H17B 109.4
H17A C17 H17B 108.0
C17 C18 C19 110.7(4)
C17 C18 H18A 109.5
C19 C18 H18A 109.5
C17 C18 H18B 109.5
C19 C18 H18B 109.5
H18A C18 H18B 108.1
C14 C19 C18 110.2(4)
C14 C19 H19A 109.6
C18 C19 H19A 109.6
C14 C19 H19B 109.6
C18 C19 H19B 109.6
H19A C19 H19B 108.1
C25 C20 C21 110.9(4)
C25 C20 P1 110.3(3)
C21 C20 P1 115.3(3)
C25 C20 H20 106.6
C21 C20 H20 106.6
P1 C20 H20 106.6
C22 C21 C20 111.0(4)
C22 C21 H21A 109.4
C20 C21 H21A 109.4
C22 C21 H21B 109.4
C20 C21 H21B 109.4
H21A C21 H21B 108.0
C23 C22 C21 109.9(4)
C23 C22 H22A 109.7
C21 C22 H22A 109.7
C23 C22 H22B 109.7
C21 C22 H22B 109.7
H22A C22 H22B 108.2
C24 C23 C22 112.8(4)
C24 C23 H23A 109.0
C22 C23 H23A 109.0
C24 C23 H23B 109.0
C22 C23 H23B 109.0
H23A C23 H23B 107.8
C23 C24 C25 112.0(4)
C23 C24 H24A 109.2
C25 C24 H24A 109.2
C23 C24 H24B 109.2
C25 C24 H24B 109.2
H24A C24 H24B 107.9
C20 C25 C24 111.0(4)
C20 C25 H25A 109.4
C24 C25 H25A 109.4
C20 C25 H25B 109.4
C24 C25 H25B 109.4
H25A C25 H25B 108.0
C31 C26 C27 110.8(4)
C31 C26 P2 110.7(3)
C27 C26 P2 111.8(3)
C31 C26 H26 107.8
C27 C26 H26 107.8
P2 C26 H26 107.8
C26 C27 C28 110.3(5)
C26 C27 H27A 109.6
C28 C27 H27A 109.6
C26 C27 H27B 109.6
C28 C27 H27B 109.6
H27A C27 H27B 108.1
C29 C28 C27 110.5(5)
C29 C28 H28A 109.5
C27 C28 H28A 109.5
C29 C28 H28B 109.5
C27 C28 H28B 109.5
H28A C28 H28B 108.1
C30 C29 C28 111.2(5)
C30 C29 H29A 109.4
C28 C29 H29A 109.4
C30 C29 H29B 109.4
C28 C29 H29B 109.4
H29A C29 H29B 108.0
C29 C30 C31 111.7(5)
C29 C30 H30A 109.3
C31 C30 H30A 109.3
C29 C30 H30B 109.3
C31 C30 H30B 109.3
H30A C30 H30B 107.9
C30 C31 C26 111.2(4)
C30 C31 H31A 109.4
C26 C31 H31A 109.4
C30 C31 H31B 109.4
C26 C31 H31B 109.4
H31A C31 H31B 108.0
C33 C32 C37 110.5(4)
C33 C32 P2 109.9(3)
C37 C32 P2 117.5(3)
C33 C32 H32 106.0
C37 C32 H32 106.0
P2 C32 H32 106.0
C34 C33 C32 110.7(4)
C34 C33 H33A 109.5
C32 C33 H33A 109.5
C34 C33 H33B 109.5
C32 C33 H33B 109.5
H33A C33 H33B 108.1
C33 C34 C35 112.0(5)
C33 C34 H34A 109.2
C35 C34 H34A 109.2
C33 C34 H34B 109.2
C35 C34 H34B 109.2
H34A C34 H34B 107.9
C36 C35 C34 111.8(5)
C36 C35 H35A 109.3
C34 C35 H35A 109.3
C36 C35 H35B 109.3
C34 C35 H35B 109.3
H35A C35 H35B 107.9
C35 C36 C37 111.0(4)
C35 C36 H36A 109.4
C37 C36 H36A 109.4
C35 C36 H36B 109.4
C37 C36 H36B 109.4
H36A C36 H36B 108.0
C32 C37 C36 109.5(4)
C32 C37 H37A 109.8
C36 C37 H37A 109.8
C32 C37 H37B 109.8
C36 C37 H37B 109.8
H37A C37 H37B 108.2
C1 Ni1 P2 85.92(14)
C1 Ni1 P1 85.59(14)
P2 Ni1 P1 159.63(6)
C1 Ni1 Br1 167.62(14)
P2 Ni1 Br1 96.45(4)
P1 Ni1 Br1 95.80(4)
C3 P1 C20 110.8(2)
C3 P1 C14 100.3(2)
C20 P1 C14 105.9(2)
C3 P1 Ni1 100.55(16)
C20 P1 Ni1 122.50(16)
C14 P1 Ni1 114.49(16)
C9 P2 C26 103.8(2)
C9 P2 C32 109.5(2)
C26 P2 C32 106.0(2)
C9 P2 Ni1 105.46(16)
C26 P2 Ni1 114.82(17)
C32 P2 Ni1 116.45(16)

loop_
_geom_bond_atom_site_label_1
_geom_bond_atom_site_label_2
_geom_bond_distance
C1 C2 1.513(6)
C1 C8 1.516(6)
C1 Ni1 1.975(5)
C1 H1 1.0000
C2 C7 1.383(7)
C2 C3 1.399(7)
C3 C4 1.387(7)
C3 P1 1.816(5)
C4 C5 1.372(7)
C4 H4 0.9500
C5 C6 1.372(8)
C5 H5 0.9500
C6 C7 1.389(7)
C6 H6 0.9500
C7 H7 0.9500
C8 C9 1.391(6)
C8 C13 1.396(6)
C9 C10 1.389(7)
C9 P2 1.809(5)
C10 C11 1.375(7)
C10 H10 0.9500
C11 C12 1.372(7)
C11 H11 0.9500
C12 C13 1.375(7)
C12 H12 0.9500
C13 H13 0.9500
C14 C19 1.523(6)
C14 C15 1.527(6)
C14 P1 1.854(5)
C14 H14 1.0000
C15 C16 1.527(7)
C15 H15A 0.9900
C15 H15B 0.9900
C16 C17 1.510(7)
C16 H16A 0.9900
C16 H16B 0.9900
C17 C18 1.505(7)
C17 H17A 0.9900
C17 H17B 0.9900
C18 C19 1.530(7)
C18 H18A 0.9900
C18 H18B 0.9900
C19 H19A 0.9900
C19 H19B 0.9900
C20 C25 1.523(6)
C20 C21 1.524(6)
C20 P1 1.840(5)
C20 H20 1.0000
C21 C22 1.521(7)
C21 H21A 0.9900
C21 H21B 0.9900
C22 C23 1.514(7)
C22 H22A 0.9900
C22 H22B 0.9900
C23 C24 1.511(7)
C23 H23A 0.9900
C23 H23B 0.9900
C24 C25 1.527(7)
C24 H24A 0.9900
C24 H24B 0.9900
C25 H25A 0.9900
C25 H25B 0.9900
C26 C31 1.529(7)
C26 C27 1.530(7)
C26 P2 1.835(5)
C26 H26 1.0000
C27 C28 1.535(7)
C27 H27A 0.9900
C27 H27B 0.9900
C28 C29 1.516(8)
C28 H28A 0.9900
C28 H28B 0.9900
C29 C30 1.496(8)
C29 H29A 0.9900
C29 H29B 0.9900
C30 C31 1.517(7)
C30 H30A 0.9900
C30 H30B 0.9900
C31 H31A 0.9900
C31 H31B 0.9900
C32 C33 1.521(6)
C32 C37 1.529(6)
C32 P2 1.842(5)
C32 H32 1.0000
C33 C34 1.515(7)
C33 H33A 0.9900
C33 H33B 0.9900
C34 C35 1.521(7)
C34 H34A 0.9900
C34 H34B 0.9900
C35 C36 1.508(7)
C35 H35A 0.9900
C35 H35B 0.9900
C36 C37 1.531(7)
C36 H36A 0.9900
C36 H36B 0.9900
C37 H37A 0.9900
C37 H37B 0.9900
Br1 Ni1 2.3501(8)
Ni1 P2 2.1499(14)
Ni1 P1 2.1911(14)
